data_1558922
loop_
_publ_author_name
'Szulzewsky, Klaus'
'Pfeiffer, Wolf-Diethard'
'Bulka, Ehrenfried'
'Rossberg, Harald'
'Schulz, Burghard'

_publ_section_title
;
 The Crystal Structures of
 2-Isopropylamino-6-methyl-5-phenyl-6H-1,3,4-thiadiazine and
 2-Isopropylamino-6-methyl-5-phenyl-6H-1,3,4-selenadiazine
;
_journal_name_full 'Acta Chemica Scandinavica'
_journal_page_first 302
_journal_page_last 306
_journal_paper_doi 10.3891/acta.chem.scand.47-0302
_journal_volume 47
_journal_year 1993
_chemical_formula_sum 'C13 H17 N3 S'
_chemical_formula_weight 247.3
_chemical_name_common
;
2-Isopropylamino-6-methyl-5-phenyl-6H-1,3,4-thiadiazine 
;
_space_group_IT_number 14
_space_group_name_Hall '-P 2yab'
_space_group_name_H-M_alt 'P 1 21/a 1'
_symmetry_cell_setting monoclinic
_symmetry_Int_Tables_number 14
_symmetry_space_group_name_Hall '-P 2yab'
_symmetry_space_group_name_H-M 'P 1 21/a 1'
_cell_angle_alpha 90.
_cell_angle_beta 109.85(3)
_cell_angle_gamma 90.
_cell_formula_units_Z 4
_cell_length_a 15.019(3)
_cell_length_b 9.918(3)
_cell_length_c 9.341(2)
_cell_volume 1308.7(6)
_diffrn_ambient_temperature 296
_diffrn_radiation_probe x-ray
_diffrn_radiation_type MoK\a
_diffrn_radiation_wavelength 0.71069
_exptl_absorpt_coefficient_mu 0.228
_exptl_crystal_density_diffrn 1.255
_exptl_crystal_F_000 528
_refine_ls_number_reflns 3013
_refine_ls_R_factor_gt 0.077
_cod_data_source_file Acta-Chem-Scand-1993-47-302-1.cif
_cod_data_source_block 1
_cod_original_cell_volume 1308.7(9)
_cod_original_sg_symbol_H-M 'P 21/a'
_cod_database_code 1558922

loop_
_space_group_symop_id
_space_group_symop_operation_xyz
1 x,y,z
2 1/2-x,1/2+y,-z
3 -x,-y,-z
4 1/2+x,1/2-y,z

loop_
_atom_site_label
_atom_site_type_symbol
_atom_site_thermal_displace_type
_atom_site_fract_x
_atom_site_fract_y
_atom_site_fract_z
_atom_site_occupancy
_atom_site_U_iso_or_equiv
_atom_site_calc_flag
_atom_site_refinement_flags
_atom_site_disorder_assembly
_atom_site_disorder_group
S S Uiso 0.22460(10) 0.23410(10) 0.63690(10) 1.000 0.0590 . . . .
N1 N Uiso 0.1607(2) 0.0584(3) 0.3581(3) 1.000 0.0550 . . . .
N2 N Uiso 0.1012(2) 0.0625(3) 0.4454(3) 1.000 0.0560 . . . .
N3 N Uiso 0.0753(2) 0.1109(3) 0.6675(3) 1.000 0.0570 . . . .
C1 C Uiso 0.2204(2) 0.2842(3) 0.4481(4) 1.000 0.0540 . . . .
C2 C Uiso 0.2152(2) 0.1578(3) 0.3561(3) 1.000 0.0480 . . . .
C3 C Uiso 0.1250(2) 0.1285(3) 0.5727(3) 1.000 0.0500 . . . .
C4 C Uiso 0.2699(2) 0.1487(3) 0.2500(3) 1.000 0.0520 . . . .
C5 C Uiso 0.3365(2) 0.2453(4) 0.2486(4) 1.000 0.0680 . . . .
C6 C Uiso 0.3832(3) 0.2382(4) 0.1436(5) 1.000 0.0750 . . . .
C7 C Uiso 0.3640(3) 0.1355(4) 0.0395(4) 1.000 0.0770 . . . .
C8 C Uiso 0.2986(2) 0.0387(4) 0.0407(4) 1.000 0.0730 . . . .
C9 C Uiso 0.2525(2) 0.0445(4) 0.1448(4) 1.000 0.0610 . . . .
C10 C Uiso 0.0688(2) 0.2085(3) 0.7804(4) 1.000 0.0570 . . . .
C11 C Uiso 0.0105(3) 0.3303(4) 0.7045(6) 1.000 0.0800 . . . .
C12 C Uiso 0.0281(3) 0.1402(5) 0.8886(5) 1.000 0.0750 . . . .
C13 C Uiso 0.1397(3) 0.3799(4) 0.3699(6) 1.000 0.0750 . . . .
H1 H Uiso 0.280(2) 0.330(3) 0.472(3) 1.000 0.063(9) . . . .
H(N3) H Uiso 0.028(2) 0.064(4) 0.633(4) 1.000 0.073(12) . . . .
H5 H Uiso 0.354(2) 0.324(4) 0.323(4) 1.000 0.092(12) . . . .
H6 H Uiso 0.435(3) 0.307(4) 0.158(5) 1.000 0.126(14) . . . .
H7 H Uiso 0.392(3) 0.119(4) -0.033(5) 1.000 0.100(14) . . . .
H8 H Uiso 0.287(3) -0.034(5) -0.027(5) 1.000 0.118(17) . . . .
H9 H Uiso 0.210(2) -0.024(3) 0.149(4) 1.000 0.075(11) . . . .
H10 H Uiso 0.135(2) 0.234(3) 0.839(4) 1.000 0.095(11) . . . .
H11 H Uiso 0.035(2) 0.377(3) 0.635(4) 1.000 0.076(10) . . . .
H12 H Uiso 0.032(3) 0.195(4) 0.969(4) 1.000 0.104(14) . . . .
H13 H Uiso 0.143(2) 0.409(4) 0.2660(4) 1.000 0.097(13) . . . .
H111 H Uiso 0.008(3) 0.399(4) 0.782(5) 1.000 0.128(15) . . . .
H112 H Uiso -0.039(2) 0.117(3) 0.830(4) 1.000 0.082(11) . . . .
H113 H Uiso 0.140(3) 0.450(4) 0.432(4) 1.000 0.091(14) . . . .
H211 H Uiso -0.058(3) 0.289(4) 0.650(5) 1.000 0.120(14) . . . .
H212 H Uiso 0.066(3) 0.055(4) 0.930(5) 1.000 0.125(15) . . . .
H213 H Uiso 0.079(3) 0.329(4) 0.359(4) 1.000 0.126(14) . . . .

loop_
_atom_type_symbol
_atom_type_description
_atom_type_scat_dispersion_real
_atom_type_scat_dispersion_imag
_atom_type_scat_source
C C 0.0033 0.0016 ' International Tables Vol C Tables 4.2.6.8 and 6.1.1.4'
H H 0.0000 0.0000 ' International Tables Vol C Tables 4.2.6.8 and 6.1.1.4'
N N 0.0061 0.0033 ' International Tables Vol C Tables 4.2.6.8 and 6.1.1.4'
S S 0.1246 0.1234 ' International Tables Vol C Tables 4.2.6.8 and 6.1.1.4'

loop_
_geom_angle_atom_site_label_1
_geom_angle_atom_site_label_2
_geom_angle_atom_site_label_3
_geom_angle
_geom_angle_site_symmetry_1
_geom_angle_site_symmetry_2
_geom_angle_site_symmetry_3
_geom_angle_publ_flag
C1 S C3 94.99(14) . . . yes
N2 N1 C2 121.5(3) . . . yes
N1 N2 C3 121.1(3) . . . yes
C3 N3 C10 125.2(3) . . . yes
S C1 C2 107.7(2) . . . yes
S C1 C13 113.5(3) . . . yes
C2 C1 C13 111.6(3) . . . no
N1 C2 C1 122.7(3) . . . yes
N1 C2 C4 117.5(3) . . . yes
C1 C2 C4 119.8(3) . . . no
S C3 N2 123.5(3) . . . yes
S C3 N3 116.7(2) . . . yes
N2 C3 N3 119.7(3) . . . yes
C3 N3 H(N3) 115(2) . . . no
C10 N3 H(N3) 114(3) . . . no
C2 C4 C5 121.8(3) . . . no
C2 C4 C9 120.2(3) . . . no
C5 C4 C9 118.0(3) . . . no
C4 C5 C6 120.7(3) . . . no
C5 C6 C7 120.3(4) . . . no
C6 C7 C8 119.5(4) . . . no
C7 C8 C9 120.6(4) . . . no
C4 C9 C8 120.9(3) . . . no
C11 C10 C12 111.7(3) . . . no
N3 C10 C11 111.1(3) . . . yes
N3 C10 C12 109.2(3) . . . yes
S C1 H1 100.5(16) . . . no
C2 C1 H1 113.0(17) . . . no
C13 C1 H1 110.2(18) . . . no
C4 C5 H5 122.8(19) . . . no
C6 C5 H5 116.5(19) . . . no
C5 C6 H6 115(3) . . . no
C7 C6 H6 124(2) . . . no
C6 C7 H7 128(3) . . . no
C8 C7 H7 113(3) . . . no
C7 C8 H8 120(3) . . . no
C9 C8 H8 119(3) . . . no
C4 C9 H9 118(2) . . . no
C8 C9 H9 121(2) . . . no
N3 C10 H10 105.5(19) . . . no
C11 C10 H10 111.5(18) . . . no
C12 C10 H10 108(2) . . . no
C10 C11 H11 113.8(19) . . . no
C10 C11 H111 111(2) . . . no
C10 C11 H211 103(2) . . . no
H11 C11 H111 106(3) . . . no
H11 C11 H211 113(3) . . . no
H111 C11 H211 110(4) . . . no
C10 C12 H12 111(3) . . . no
C10 C12 H112 108(2) . . . no
C10 C12 H212 109(3) . . . no
H12 C12 H112 111(4) . . . no
H12 C12 H212 108(3) . . . no
H112 C12 H212 110(3) . . . no
C1 C13 H13 110.1(19) . . . no
C1 C13 H113 110(3) . . . no
C1 C13 H213 106(2) . . . no
H13 C13 H113 113(3) . . . no
H13 C13 H213 112(3) . . . no
H113 C13 H213 105(4) . . . no

loop_
_geom_bond_atom_site_label_1
_geom_bond_atom_site_label_2
_geom_bond_distance
_geom_bond_site_symmetry_1
_geom_bond_site_symmetry_2
_geom_bond_publ_flag
S C1 1.813(4) . . yes
S C3 1.756(3) . . yes
N1 N2 1.400(4) . . yes
N1 C2 1.286(4) . . yes
N2 C3 1.297(4) . . yes
N3 C3 1.349(4) . . yes
N3 C10 1.459(4) . . yes
C1 C2 1.507(4) . . no
C1 C13 1.517(6) . . no
C2 C4 1.489(4) . . no
N3 H(N3) 0.82(3) . . no
C4 C5 1.388(5) . . no
C4 C9 1.388(5) . . no
C5 C6 1.388(6) . . no
C6 C7 1.370(6) . . no
C7 C8 1.376(6) . . no
C8 C9 1.373(5) . . no
C10 C11 1.519(5) . . no
C10 C12 1.508(6) . . no
C1 H1 0.96(3) . . no
C5 H5 1.02(4) . . no
C6 H6 1.01(5) . . no
C7 H7 0.93(5) . . no
C8 H8 0.94(5) . . no
C9 H9 0.94(3) . . no
C10 H10 0.99(3) . . no
C11 H11 0.97(3) . . no
C11 H111 1.00(4) . . no
C11 H211 1.06(5) . . no
C12 H12 0.91(4) . . no
C12 H112 1.00(3) . . no
C12 H212 1.02(4) . . no
C13 H13 1.030(18) . . no
C13 H113 0.91(4) . . no
C13 H213 1.02(4) . . no

loop_
_geom_hbond_atom_site_label_D
_geom_hbond_atom_site_label_H
_geom_hbond_atom_site_label_A
_geom_hbond_distance_DH
_geom_hbond_distance_HA
_geom_hbond_distance_DA
_geom_hbond_angle_DHA
_geom_hbond_site_symmetry_A
_geom_hbond_publ_flag
N3 H(N3) N2 0.82(3) 2.22(4) 3.033(4) 176(3) 3_556 yes
C9 H9 N1 0.94(3) 2.45(3) 2.785(5) 101(2) . yes
C10 H10 S 0.99(3) 2.67(3) 3.077(4) 105(2) . yes

loop_
_geom_torsion_atom_site_label_1
_geom_torsion_atom_site_label_2
_geom_torsion_atom_site_label_3
_geom_torsion_atom_site_label_4
_geom_torsion
_geom_torsion_site_symmetry_1
_geom_torsion_site_symmetry_2
_geom_torsion_site_symmetry_3
_geom_torsion_site_symmetry_4
_geom_torsion_publ_flag
C3 S C1 C2 -51.5(2) . . . . no
C3 S C1 C13 72.5(3) . . . . no
C1 S C3 N2 31.4(3) . . . . no
C1 S C3 N3 -152.7(3) . . . . no
C2 N1 N2 C3 -31.6(5) . . . . no
N2 N1 C2 C1 0.9(5) . . . . no
N2 N1 C2 C4 -175.1(3) . . . . no
N1 N2 C3 S 7.9(4) . . . . no
N1 N2 C3 N3 -167.9(3) . . . . no
C10 N3 C3 S 28.2(4) . . . . no
C10 N3 C3 N2 -155.7(3) . . . . no
C3 N3 C10 C11 70.3(4) . . . . no
C3 N3 C10 C12 -166.1(3) . . . . no
S C1 C2 N1 44.0(4) . . . . no
S C1 C2 C4 -140.2(2) . . . . no
C13 C1 C2 N1 -81.2(4) . . . . no
C13 C1 C2 C4 94.7(4) . . . . no
N1 C2 C4 C5 -174.5(3) . . . . no
N1 C2 C4 C9 8.0(4) . . . . no
C1 C2 C4 C5 9.4(4) . . . . no
C1 C2 C4 C9 -168.1(3) . . . . no
C2 C4 C5 C6 -176.8(3) . . . . no
C9 C4 C5 C6 0.8(5) . . . . no
C2 C4 C9 C8 176.4(3) . . . . no
C5 C4 C9 C8 -1.2(5) . . . . no
C4 C5 C6 C7 0.1(6) . . . . no
C5 C6 C7 C8 -0.6(6) . . . . no
C6 C7 C8 C9 0.2(6) . . . . no
C7 C8 C9 C4 0.7(6) . . . . no
